data_1527000
loop_
_publ_author_name
'Yamawaki, K.'
'Sasaki, S.'
'Lee, S.'
'Akao, T.'
'Yamauchi, H.'

_publ_section_title
;
 Single-crystal X-ray study of (Hg, Pb)-1223 superconductor at low
 temperature
;
_journal_name_full 'Physica C (Amsterdam)'
_journal_page_first 67
_journal_page_last 71
_journal_volume 338
_journal_year 2000
_chemical_formula_sum 'Ba0.52 Ca1.82 Cu3.1 Hg0.45 O8.31 Pb0.45 Sr1.66'
_chemical_name_systematic
;
(Hg0.45 Pb0.45 Cu0.1) (Sr0.74 Ba0.26)2 (Ca0.91 Sr0.09)2 Cu3 O8.31
;
_space_group_IT_number 123
_symmetry_space_group_name_Hall '-P 4 2'
_symmetry_space_group_name_H-M 'P 4/m m m'
_cell_angle_alpha 90
_cell_angle_beta 90
_cell_angle_gamma 90
_cell_formula_units_Z 1
_cell_length_a 3.825
_cell_length_b 3.825
_cell_length_c 15.4
_cell_volume 225.312
_citation_journal_id_ASTM PHYCE6
_cod_data_source_file Yamawaki_PHYCE6_2000_433.cif
_cod_data_source_block Ba0.52Ca1.82Cu3.1Hg0.45O8.31Pb0.45Sr1.66
_cod_original_cell_volume 225.3116
_cod_database_code 1527000

loop_
_symmetry_equiv_pos_as_xyz
x,y,z
-y,x,z
-x,-y,z
y,-x,z
x,-y,-z
y,x,-z
-x,y,-z
-y,-x,-z
-x,-y,-z
y,-x,-z
x,y,-z
-y,x,-z
-x,y,z
-y,-x,z
x,-y,z
y,x,z

loop_
_atom_site_label
_atom_site_type_symbol
_atom_site_fract_x
_atom_site_fract_y
_atom_site_fract_z
_atom_site_occupancy
_atom_site_U_iso_or_equiv
Ca1 Ca+2 0.5 0.5 0.3934 0.91 0.0
O4 O-2 0.5 0.5 0 0.31 0.0
Cu2 Cu+2 0 0 0.5 1 0.0
Sr2 Sr+2 0.5 0.5 0.3934 0.09 0.0
O1 O-2 0 0.5 0.5 1 0.0
Ba1 Ba+2 0.5 0.5 0.1706 0.26 0.0
O2 O-2 0.5 0 0.295 1 0.0
Hg1 Hg+2 0 0 0 0.45 0.0
Sr1 Sr+2 0.5 0.5 0.1706 0.74 0.0
Cu3 Cu+2 0 0 0.2882 1 0.0
O3 O-2 0 0 0.131 1 0.0
Pb1 Pb+2 0 0 0 0.45 0.0
Cu1 Cu+2 0 0 0 0.1 0.0
